data_1568575
loop_
_publ_author_name
'Chong, Chuanke'
'Chang, Le'
'Grimm, Isabelle'
'Zhang, Qunlong'
'Kuang, Yang'
'Wang, Bingjian'
'Kang, Jingyi'
'Liu, Wenhui'
'Baars, Julian'
'Guo, Yuanqiang'
'Schmalz, Hans-G&#xfc;nther'
'Lu, Zhaoyong'

_publ_section_title
;
 Divergent total synthesis of the revised structures of marine anti-cancer
 meroterpenoids (+)-dysiherbols A-E.
;
_journal_issue 12
_journal_name_full 'Chemical science'
_journal_page_first 3302
_journal_page_last 3310
_journal_paper_doi 10.1039/d3sc00173c
_journal_volume 14
_journal_year 2023
_chemical_absolute_configuration unk
_chemical_formula_moiety 'C23 H30 O3'
_chemical_formula_sum 'C23 H30 O3'
_chemical_formula_weight 354.47
_space_group_crystal_system orthorhombic
_space_group_IT_number 19
_space_group_name_Hall 'P 2ac 2ab'
_space_group_name_H-M_alt 'P 21 21 21'
_atom_sites_solution_hydrogens geom
_atom_sites_solution_primary dual
_audit_creation_date 2022-07-24
_audit_creation_method
;
Olex2 1.5
(compiled 2022.04.07 svn.rca3783a0 for OlexSys, GUI svn.r6498)
;
_audit_update_record
;
2022-07-25 deposited with the CCDC.	2023-02-28 downloaded from the CCDC.
;
_cell_angle_alpha 90
_cell_angle_beta 90
_cell_angle_gamma 90
_cell_formula_units_Z 4
_cell_length_a 9.4840(3)
_cell_length_b 13.8807(3)
_cell_length_c 14.0827(3)
_cell_measurement_reflns_used 17756
_cell_measurement_temperature 113.15
_cell_measurement_theta_max 32.8680
_cell_measurement_theta_min 2.0380
_cell_volume 1853.91(8)
_computing_cell_refinement 'CrysAlisPro 1.171.39.46 (Rigaku OD, 2018)'
_computing_data_collection 'CrysAlisPro 1.171.39.46 (Rigaku OD, 2018)'
_computing_data_reduction 'CrysAlisPro 1.171.39.46 (Rigaku OD, 2018)'
_computing_molecular_graphics 'Olex2 1.5 (Dolomanov et al., 2009)'
_computing_publication_material 'Olex2 1.5 (Dolomanov et al., 2009)'
_computing_structure_refinement 'SHELXL 2018/3 (Sheldrick, 2015)'
_computing_structure_solution 'SHELXT 2018/2 (Sheldrick, 2018)'
_diffrn_ambient_temperature 113.15
_diffrn_detector 'CCD plate'
_diffrn_measured_fraction_theta_full 0.996
_diffrn_measured_fraction_theta_max 0.951
_diffrn_measurement_details
;
List of Runs (angles in degrees, time in seconds):

  # Type    Start    End  Width  t~exp~   \w     \q     \k     \f   Frames
#--------------------------------------------------------------------------
  1  \w   -115.00  65.00   1.00    2.00    --  -25.00  45.00   0.00  180
  2  \w   -115.00  35.00   1.00    2.00    --  -25.00  45.00  90.00  150
  3  \w   -115.00   5.00   1.00    2.00    --  -25.00  45.00 180.00  120
;
_diffrn_measurement_device 'abstract diffractometer'
_diffrn_measurement_device_type 'Rigaku mm007 Saturn70'
_diffrn_measurement_method '\w scans'
_diffrn_orient_matrix_type 'CrysAlisPro convention (1999,Acta A55,543-557)'
_diffrn_orient_matrix_UB_11 0.0268239000
_diffrn_orient_matrix_UB_12 0.0246215000
_diffrn_orient_matrix_UB_13 -0.0402700000
_diffrn_orient_matrix_UB_21 -0.0089613000
_diffrn_orient_matrix_UB_22 0.0446119000
_diffrn_orient_matrix_UB_23 0.0237626000
_diffrn_orient_matrix_UB_31 0.0692541000
_diffrn_orient_matrix_UB_32 -0.0038031000
_diffrn_orient_matrix_UB_33 0.0186977000
_diffrn_radiation_monochromator graphite
_diffrn_radiation_probe x-ray
_diffrn_radiation_type 'Mo K\a'
_diffrn_radiation_wavelength 0.71073
_diffrn_reflns_av_R_equivalents 0.0330
_diffrn_reflns_av_unetI/netI 0.0296
_diffrn_reflns_Laue_measured_fraction_full 0.996
_diffrn_reflns_Laue_measured_fraction_max 0.951
_diffrn_reflns_limit_h_max 14
_diffrn_reflns_limit_h_min -14
_diffrn_reflns_limit_k_max 21
_diffrn_reflns_limit_k_min -20
_diffrn_reflns_limit_l_max 20
_diffrn_reflns_limit_l_min -21
_diffrn_reflns_number 23157
_diffrn_reflns_point_group_measured_fraction_full 0.998
_diffrn_reflns_point_group_measured_fraction_max 0.926
_diffrn_reflns_theta_full 25.242
_diffrn_reflns_theta_max 32.817
_diffrn_reflns_theta_min 2.060
_diffrn_source 'fine-focus sealed X-ray tube'
_diffrn_source_type 'Enhance (Mo) X-ray Source'
_exptl_absorpt_coefficient_mu 0.082
_exptl_absorpt_correction_T_max 1.00000
_exptl_absorpt_correction_T_min 0.87713
_exptl_absorpt_correction_type multi-scan
_exptl_absorpt_process_details
;
CrysAlisPro 1.171.39.46 (Rigaku Oxford Diffraction, 2018)
Empirical absorption correction using spherical harmonics,
 implemented in SCALE3 ABSPACK scaling algorithm.
;
_exptl_crystal_density_diffrn 1.270
_exptl_crystal_description block
_exptl_crystal_F_000 768
_exptl_crystal_size_max 0.22
_exptl_crystal_size_mid 0.2
_exptl_crystal_size_min 0.16
_refine_diff_density_max 0.274
_refine_diff_density_min -0.158
_refine_diff_density_rms 0.037
_refine_ls_abs_structure_details
;
 Flack x determined using 2373 quotients [(I+)-(I-)]/[(I+)+(I-)]
 (Parsons, Flack and Wagner, Acta Cryst. B69 (2013) 249-259).
;
_refine_ls_abs_structure_Flack 0.5(3)
_refine_ls_extinction_coef 0.019(4)
_refine_ls_extinction_expression Fc^*^=kFc[1+0.001xFc^2^\l^3^/sin(2\q)]^-1/4^
_refine_ls_extinction_method 'SHELXL-2018/3 (Sheldrick 2018)'
_refine_ls_goodness_of_fit_ref 1.044
_refine_ls_hydrogen_treatment constr
_refine_ls_matrix_type full
_refine_ls_number_parameters 242
_refine_ls_number_reflns 6371
_refine_ls_number_restraints 0
_refine_ls_restrained_S_all 1.044
_refine_ls_R_factor_all 0.0397
_refine_ls_R_factor_gt 0.0356
_refine_ls_shift/su_max 0.000
_refine_ls_shift/su_mean 0.000
_refine_ls_structure_factor_coef Fsqd
_refine_ls_weighting_details 'w=1/[\s^2^(Fo^2^)+(0.0497P)^2^+0.1810P] where P=(Fo^2^+2Fc^2^)/3'
_refine_ls_weighting_scheme calc
_refine_ls_wR_factor_gt 0.0890
_refine_ls_wR_factor_ref 0.0916
_reflns_Friedel_coverage 0.741
_reflns_Friedel_fraction_full 0.999
_reflns_Friedel_fraction_max 0.894
_reflns_number_gt 5935
_reflns_number_total 6371
_reflns_threshold_expression 'I > 2\s(I)'
_cod_data_source_file d3sc00173c2.cif
_cod_data_source_block r20220716c
_cod_depositor_comments 'Adding full bibliography for 1568571--1568575.cif.'
_cod_database_code 1568575
_shelx_shelxl_version_number 2018/3
_chemical_oxdiff_formula 'C11 H10 N O'
_shelx_space_group_comment
;
The symmetry employed for this shelxl refinement is uniquely defined
by the following loop, which should always be used as a source of
symmetry information in preference to the above space-group names.
They are only intended as comments.
;
_shelx_estimated_absorpt_t_max 0.987
_shelx_estimated_absorpt_t_min 0.982
_olex2_refinement_description
;
1. Fixed Uiso
 At 1.2 times of:
  All C(H) groups, All C(H,H) groups
 At 1.5 times of:
  All C(H,H,H) groups
2.a Ternary CH refined with riding coordinates:
 C008(H008)
2.b Secondary CH2 refined with riding coordinates:
 C00F(H00I,H00J), C00I(H00K,H00L), C00K(H00P,H00Q), C00O(H00U,H00V)
2.c Aromatic/amide H refined with riding coordinates:
 C004(H004), C00A(H00D), C00B(H00E)
2.d Idealised Me refined as rotating group:
 C009(H00A,H00B,H00C), C00C(H00F,H00G,H00H), C00J(H00M,H00N,H00O), C00L(H00R,
 H00S,H00T), C00P(H00W,H00X,H00Y), C00Q(H00Z,H,HA)
;
_olex2_submission_special_instructions 'No special instructions were received'
_oxdiff_exptl_absorpt_empirical_details
;
Empirical correction (ABSPACK) includes:
- Absorption correction using spherical harmonics
- Frame scaling
- Detector area scaling
;
_oxdiff_exptl_absorpt_empirical_full_max 1.289
_oxdiff_exptl_absorpt_empirical_full_min 0.799

loop_
_space_group_symop_operation_xyz
'x, y, z'
'-x+1/2, -y, z+1/2'
'-x, y+1/2, -z+1/2'
'x+1/2, -y+1/2, -z'

loop_
_atom_site_label
_atom_site_type_symbol
_atom_site_fract_x
_atom_site_fract_y
_atom_site_fract_z
_atom_site_U_iso_or_equiv
_atom_site_adp_type
_atom_site_occupancy
_atom_site_site_symmetry_order
_atom_site_calc_flag
_atom_site_refinement_flags_posn
_atom_site_refinement_flags_adp
_atom_site_refinement_flags_occupancy
_atom_site_disorder_assembly
_atom_site_disorder_group
O001 O 1.07452(11) 0.12062(7) 0.56676(7) 0.0226(2) Uani 1 1 d . . . . .
O002 O 0.52334(11) 0.21323(8) 0.66304(7) 0.0249(2) Uani 1 1 d . . . . .
O003 O 0.37875(15) 0.18790(10) 0.86698(11) 0.0433(3) Uani 1 1 d . . . . .
C004 C 0.67311(15) 0.44889(9) 0.76214(9) 0.0184(2) Uani 1 1 d . . . . .
H004 H 0.595345 0.491560 0.768409 0.022 Uiso 1 1 calc R U . . .
C005 C 0.65618(14) 0.18669(9) 0.63437(9) 0.0180(2) Uani 1 1 d . . . . .
C006 C 0.76925(14) 0.22084(8) 0.68864(8) 0.0155(2) Uani 1 1 d . . . . .
C007 C 0.92256(13) 0.33045(8) 0.77019(8) 0.0152(2) Uani 1 1 d . . . . .
C008 C 0.91609(14) 0.41382(9) 0.69658(8) 0.0164(2) Uani 1 1 d . . . . .
H008 H 0.885522 0.384947 0.634862 0.020 Uiso 1 1 calc R U . . .
C009 C 0.97864(15) 0.36606(10) 0.86598(9) 0.0206(2) Uani 1 1 d . . . . .
H00A H 1.066107 0.402264 0.856023 0.031 Uiso 1 1 calc R U . . .
H00B H 0.997378 0.310731 0.907323 0.031 Uiso 1 1 calc R U . . .
H00C H 0.908298 0.407956 0.895866 0.031 Uiso 1 1 calc R U . . .
C00A C 0.68388(16) 0.12903(10) 0.55567(9) 0.0220(3) Uani 1 1 d . . . . .
H00D H 0.607791 0.105932 0.518159 0.026 Uiso 1 1 calc R U . . .
C00B C 0.82224(16) 0.10466(9) 0.53108(9) 0.0211(3) Uani 1 1 d . . . . .
H00E H 0.839461 0.064827 0.477463 0.025 Uiso 1 1 calc R U . . .
C00C C 1.10746(17) 0.07686(10) 0.47770(9) 0.0247(3) Uani 1 1 d . . . . .
H00F H 1.067169 0.115427 0.426118 0.037 Uiso 1 1 calc R U . . .
H00G H 1.067756 0.011705 0.475735 0.037 Uiso 1 1 calc R U . . .
H00H H 1.210056 0.073407 0.470148 0.037 Uiso 1 1 calc R U . . .
C00D C 0.77128(13) 0.28347(8) 0.77857(8) 0.0148(2) Uani 1 1 d . . . . .
C00E C 0.93469(14) 0.13861(9) 0.58494(9) 0.0174(2) Uani 1 1 d . . . . .
C00F C 1.01125(14) 0.24726(9) 0.72676(9) 0.0183(2) Uani 1 1 d . . . . .
H00I H 1.091938 0.272534 0.689759 0.022 Uiso 1 1 calc R U . . .
H00J H 1.046893 0.203389 0.776715 0.022 Uiso 1 1 calc R U . . .
C00G C 0.90649(14) 0.19720(9) 0.66347(8) 0.0160(2) Uani 1 1 d . . . . .
C00H C 0.65348(14) 0.35738(9) 0.78901(9) 0.0164(2) Uani 1 1 d . . . . .
C00I C 0.76431(16) 0.21436(9) 0.86478(9) 0.0202(2) Uani 1 1 d . . . . .
H00K H 0.843098 0.167734 0.861001 0.024 Uiso 1 1 calc R U . . .
H00L H 0.775517 0.251902 0.924071 0.024 Uiso 1 1 calc R U . . .
C00J C 1.05783(16) 0.46414(11) 0.67860(10) 0.0241(3) Uani 1 1 d . . . . .
H00M H 1.086235 0.499532 0.735699 0.036 Uiso 1 1 calc R U . . .
H00N H 1.048057 0.509181 0.625417 0.036 Uiso 1 1 calc R U . . .
H00O H 1.129632 0.415829 0.663222 0.036 Uiso 1 1 calc R U . . .
C00K C 0.80664(15) 0.48958(9) 0.72319(10) 0.0196(2) Uani 1 1 d . . . . .
H00P H 0.848171 0.533534 0.770967 0.023 Uiso 1 1 calc R U . . .
H00Q H 0.784168 0.528278 0.666110 0.023 Uiso 1 1 calc R U . . .
C00L C 0.5239(2) 0.37137(12) 0.94470(11) 0.0318(3) Uani 1 1 d . . . . .
H00R H 0.602854 0.341354 0.978420 0.048 Uiso 1 1 calc R U . . .
H00S H 0.435639 0.356811 0.977973 0.048 Uiso 1 1 calc R U . . .
H00T H 0.537717 0.441299 0.942576 0.048 Uiso 1 1 calc R U . . .
C00M C 0.51649(15) 0.33109(10) 0.84165(10) 0.0219(3) Uani 1 1 d . . . . .
C00N C 0.49549(18) 0.22228(11) 0.85654(11) 0.0272(3) Uani 1 1 d . . . . .
C00O C 0.62511(17) 0.15979(10) 0.86789(10) 0.0258(3) Uani 1 1 d . . . . .
H00U H 0.625345 0.110752 0.816840 0.031 Uiso 1 1 calc R U . . .
H00V H 0.618665 0.125311 0.929277 0.031 Uiso 1 1 calc R U . . .
C00P C 0.40640(16) 0.17938(11) 0.60906(11) 0.0261(3) Uani 1 1 d . . . . .
H00W H 0.411080 0.206097 0.544726 0.039 Uiso 1 1 calc R U . . .
H00X H 0.318469 0.199874 0.639522 0.039 Uiso 1 1 calc R U . . .
H00Y H 0.409198 0.108883 0.605805 0.039 Uiso 1 1 calc R U . . .
C00Q C 0.38536(17) 0.37373(12) 0.79331(13) 0.0329(3) Uani 1 1 d . . . . .
H00Z H 0.384732 0.443803 0.801785 0.049 Uiso 1 1 calc R U . . .
H H 0.300296 0.346097 0.821927 0.049 Uiso 1 1 calc R U . . .
HA H 0.387410 0.358486 0.725373 0.049 Uiso 1 1 calc R U . . .

loop_
_atom_site_aniso_label
_atom_site_aniso_U_11
_atom_site_aniso_U_22
_atom_site_aniso_U_33
_atom_site_aniso_U_23
_atom_site_aniso_U_13
_atom_site_aniso_U_12
O001 0.0231(5) 0.0256(5) 0.0191(4) -0.0067(4) 0.0027(4) 0.0030(4)
O002 0.0171(5) 0.0314(5) 0.0263(5) -0.0084(4) -0.0018(4) -0.0018(4)
O003 0.0334(7) 0.0358(6) 0.0608(9) -0.0023(6) 0.0115(6) -0.0145(5)
C004 0.0196(6) 0.0162(5) 0.0193(5) -0.0013(4) 0.0003(5) 0.0034(4)
C005 0.0194(6) 0.0170(5) 0.0175(5) -0.0009(4) -0.0007(4) -0.0025(4)
C006 0.0197(6) 0.0128(5) 0.0141(5) -0.0008(4) -0.0008(4) -0.0002(4)
C007 0.0173(5) 0.0145(5) 0.0137(5) -0.0024(4) -0.0026(4) 0.0007(4)
C008 0.0183(6) 0.0154(5) 0.0153(5) -0.0013(4) -0.0010(4) -0.0016(4)
C009 0.0236(6) 0.0218(6) 0.0165(5) -0.0050(4) -0.0056(5) 0.0007(5)
C00A 0.0252(7) 0.0218(6) 0.0189(5) -0.0047(5) -0.0029(5) -0.0044(5)
C00B 0.0285(7) 0.0185(5) 0.0163(5) -0.0053(4) -0.0008(5) -0.0026(5)
C00C 0.0298(7) 0.0256(6) 0.0188(6) -0.0046(5) 0.0077(5) 0.0004(6)
C00D 0.0181(5) 0.0131(5) 0.0132(5) -0.0011(4) -0.0007(4) 0.0005(4)
C00E 0.0223(6) 0.0145(5) 0.0154(5) -0.0006(4) 0.0011(4) 0.0013(4)
C00F 0.0173(6) 0.0187(5) 0.0191(5) -0.0046(4) -0.0027(5) 0.0033(4)
C00G 0.0203(6) 0.0127(5) 0.0149(5) -0.0008(4) -0.0014(4) 0.0007(4)
C00H 0.0179(6) 0.0165(5) 0.0149(5) -0.0017(4) 0.0006(4) 0.0013(4)
C00I 0.0286(7) 0.0162(5) 0.0156(5) 0.0019(4) 0.0000(5) 0.0008(5)
C00J 0.0243(7) 0.0233(6) 0.0247(6) -0.0011(5) 0.0023(5) -0.0052(5)
C00K 0.0238(7) 0.0141(5) 0.0208(5) 0.0004(4) -0.0002(5) 0.0002(4)
C00L 0.0437(9) 0.0268(7) 0.0250(6) -0.0047(5) 0.0147(6) -0.0031(7)
C00M 0.0200(6) 0.0210(6) 0.0248(6) -0.0023(5) 0.0069(5) -0.0015(5)
C00N 0.0310(8) 0.0234(6) 0.0271(6) -0.0033(5) 0.0068(6) -0.0075(5)
C00O 0.0361(8) 0.0182(6) 0.0231(6) 0.0022(5) 0.0054(6) -0.0053(6)
C00P 0.0205(7) 0.0244(7) 0.0336(7) -0.0004(5) -0.0073(5) -0.0048(5)
C00Q 0.0189(7) 0.0335(8) 0.0464(9) -0.0024(7) 0.0051(6) 0.0032(6)

loop_
_atom_type_symbol
_atom_type_description
_atom_type_scat_dispersion_real
_atom_type_scat_dispersion_imag
_atom_type_scat_source
C C 0.0033 0.0016 'International Tables Vol C Tables 4.2.6.8 and 6.1.1.4'
H H 0.0000 0.0000 'International Tables Vol C Tables 4.2.6.8 and 6.1.1.4'
O O 0.0106 0.0060 'International Tables Vol C Tables 4.2.6.8 and 6.1.1.4'

loop_
_geom_angle_atom_site_label_1
_geom_angle_atom_site_label_2
_geom_angle_atom_site_label_3
_geom_angle
_geom_angle_site_symmetry_1
_geom_angle_site_symmetry_3
_geom_angle_publ_flag
C00E O001 C00C 116.88(11) . . ?
C005 O002 C00P 117.97(11) . . ?
C00H C004 H004 117.2 . . ?
C00H C004 C00K 125.56(12) . . ?
C00K C004 H004 117.2 . . ?
O002 C005 C006 116.83(11) . . ?
O002 C005 C00A 124.16(12) . . ?
C00A C005 C006 119.01(12) . . ?
C005 C006 C00D 130.66(12) . . ?
C00G C006 C005 119.92(11) . . ?
C00G C006 C00D 109.42(11) . . ?
C008 C007 C00D 108.73(10) . . ?
C009 C007 C008 111.14(10) . . ?
C009 C007 C00D 112.49(10) . . ?
C009 C007 C00F 113.48(10) . . ?
C00F C007 C008 108.18(10) . . ?
C00F C007 C00D 102.36(9) . . ?
C007 C008 H008 107.0 . . ?
C00J C008 C007 114.45(11) . . ?
C00J C008 H008 107.0 . . ?
C00K C008 C007 112.11(10) . . ?
C00K C008 H008 107.0 . . ?
C00K C008 C00J 108.83(10) . . ?
C007 C009 H00A 109.5 . . ?
C007 C009 H00B 109.5 . . ?
C007 C009 H00C 109.5 . . ?
H00A C009 H00B 109.5 . . ?
H00A C009 H00C 109.5 . . ?
H00B C009 H00C 109.5 . . ?
C005 C00A H00D 119.6 . . ?
C005 C00A C00B 120.88(13) . . ?
C00B C00A H00D 119.6 . . ?
C00A C00B H00E 119.9 . . ?
C00E C00B C00A 120.16(12) . . ?
C00E C00B H00E 119.9 . . ?
O001 C00C H00F 109.5 . . ?
O001 C00C H00G 109.5 . . ?
O001 C00C H00H 109.5 . . ?
H00F C00C H00G 109.5 . . ?
H00F C00C H00H 109.5 . . ?
H00G C00C H00H 109.5 . . ?
C006 C00D C007 100.57(10) . . ?
C006 C00D C00I 107.17(9) . . ?
C00H C00D C006 116.83(10) . . ?
C00H C00D C007 113.26(9) . . ?
C00H C00D C00I 108.06(10) . . ?
C00I C00D C007 110.66(10) . . ?
O001 C00E C00B 125.25(11) . . ?
O001 C00E C00G 115.96(11) . . ?
C00B C00E C00G 118.79(12) . . ?
C007 C00F H00I 111.2 . . ?
C007 C00F H00J 111.2 . . ?
H00I C00F H00J 109.2 . . ?
C00G C00F C007 102.64(10) . . ?
C00G C00F H00I 111.2 . . ?
C00G C00F H00J 111.2 . . ?
C006 C00G C00E 121.25(12) . . ?
C006 C00G C00F 111.01(10) . . ?
C00E C00G C00F 127.63(12) . . ?
C004 C00H C00D 120.64(12) . . ?
C004 C00H C00M 118.58(11) . . ?
C00D C00H C00M 120.37(10) . . ?
C00D C00I H00K 109.3 . . ?
C00D C00I H00L 109.3 . . ?
H00K C00I H00L 108.0 . . ?
C00O C00I C00D 111.58(11) . . ?
C00O C00I H00K 109.3 . . ?
C00O C00I H00L 109.3 . . ?
C008 C00J H00M 109.5 . . ?
C008 C00J H00N 109.5 . . ?
C008 C00J H00O 109.5 . . ?
H00M C00J H00N 109.5 . . ?
H00M C00J H00O 109.5 . . ?
H00N C00J H00O 109.5 . . ?
C004 C00K C008 114.04(10) . . ?
C004 C00K H00P 108.7 . . ?
C004 C00K H00Q 108.7 . . ?
C008 C00K H00P 108.7 . . ?
C008 C00K H00Q 108.7 . . ?
H00P C00K H00Q 107.6 . . ?
H00R C00L H00S 109.5 . . ?
H00R C00L H00T 109.5 . . ?
H00S C00L H00T 109.5 . . ?
C00M C00L H00R 109.5 . . ?
C00M C00L H00S 109.5 . . ?
C00M C00L H00T 109.5 . . ?
C00H C00M C00L 109.01(12) . . ?
C00N C00M C00H 114.06(11) . . ?
C00N C00M C00L 103.38(12) . . ?
C00Q C00M C00H 112.23(12) . . ?
C00Q C00M C00L 108.12(13) . . ?
C00Q C00M C00N 109.51(13) . . ?
O003 C00N C00M 121.36(15) . . ?
O003 C00N C00O 120.18(14) . . ?
C00O C00N C00M 118.18(13) . . ?
C00I C00O H00U 108.6 . . ?
C00I C00O H00V 108.6 . . ?
C00N C00O C00I 114.59(11) . . ?
C00N C00O H00U 108.6 . . ?
C00N C00O H00V 108.6 . . ?
H00U C00O H00V 107.6 . . ?
O002 C00P H00W 109.5 . . ?
O002 C00P H00X 109.5 . . ?
O002 C00P H00Y 109.5 . . ?
H00W C00P H00X 109.5 . . ?
H00W C00P H00Y 109.5 . . ?
H00X C00P H00Y 109.5 . . ?
C00M C00Q H00Z 109.5 . . ?
C00M C00Q H 109.5 . . ?
C00M C00Q HA 109.5 . . ?
H00Z C00Q H 109.5 . . ?
H00Z C00Q HA 109.5 . . ?
H C00Q HA 109.5 . . ?

loop_
_geom_bond_atom_site_label_1
_geom_bond_atom_site_label_2
_geom_bond_distance
_geom_bond_site_symmetry_2
_geom_bond_publ_flag
O001 C00C 1.4281(16) . ?
O001 C00E 1.3735(17) . ?
O002 C005 1.3732(16) . ?
O002 C00P 1.4243(17) . ?
O003 C00N 1.2145(19) . ?
C004 H004 0.9500 . ?
C004 C00H 1.3385(17) . ?
C004 C00K 1.4912(19) . ?
C005 C006 1.3996(17) . ?
C005 C00A 1.3921(18) . ?
C006 C00D 1.5361(16) . ?
C006 C00G 1.3884(18) . ?
C007 C008 1.5547(17) . ?
C007 C009 1.5319(17) . ?
C007 C00D 1.5804(18) . ?
C007 C00F 1.5540(17) . ?
C008 H008 1.0000 . ?
C008 C00J 1.536(2) . ?
C008 C00K 1.5244(18) . ?
C009 H00A 0.9800 . ?
C009 H00B 0.9800 . ?
C009 H00C 0.9800 . ?
C00A H00D 0.9500 . ?
C00A C00B 1.399(2) . ?
C00B H00E 0.9500 . ?
C00B C00E 1.3909(18) . ?
C00C H00F 0.9800 . ?
C00C H00G 0.9800 . ?
C00C H00H 0.9800 . ?
C00D C00H 1.5239(17) . ?
C00D C00I 1.5487(17) . ?
C00E C00G 1.3986(16) . ?
C00F H00I 0.9900 . ?
C00F H00J 0.9900 . ?
C00F C00G 1.5049(17) . ?
C00H C00M 1.5397(18) . ?
C00I H00K 0.9900 . ?
C00I H00L 0.9900 . ?
C00I C00O 1.523(2) . ?
C00J H00M 0.9800 . ?
C00J H00N 0.9800 . ?
C00J H00O 0.9800 . ?
C00K H00P 0.9900 . ?
C00K H00Q 0.9900 . ?
C00L H00R 0.9800 . ?
C00L H00S 0.9800 . ?
C00L H00T 0.9800 . ?
C00L C00M 1.557(2) . ?
C00M C00N 1.538(2) . ?
C00M C00Q 1.536(2) . ?
C00N C00O 1.513(2) . ?
C00O H00U 0.9900 . ?
C00O H00V 0.9900 . ?
C00P H00W 0.9800 . ?
C00P H00X 0.9800 . ?
C00P H00Y 0.9800 . ?
C00Q H00Z 0.9800 . ?
C00Q H 0.9800 . ?
C00Q HA 0.9800 . ?

loop_
_geom_torsion_atom_site_label_1
_geom_torsion_atom_site_label_2
_geom_torsion_atom_site_label_3
_geom_torsion_atom_site_label_4
_geom_torsion
_geom_torsion_site_symmetry_1
_geom_torsion_site_symmetry_2
_geom_torsion_site_symmetry_3
_geom_torsion_site_symmetry_4
_geom_torsion_publ_flag
O001 C00E C00G C006 179.67(11) . . . . ?
O001 C00E C00G C00F 3.83(19) . . . . ?
O002 C005 C006 C00D 1.19(19) . . . . ?
O002 C005 C006 C00G -179.69(11) . . . . ?
O002 C005 C00A C00B -179.73(13) . . . . ?
O003 C00N C00O C00I -172.93(15) . . . . ?
C004 C00H C00M C00L -73.24(16) . . . . ?
C004 C00H C00M C00N 171.80(13) . . . . ?
C004 C00H C00M C00Q 46.51(17) . . . . ?
C005 C006 C00D C007 -154.85(13) . . . . ?
C005 C006 C00D C00H -31.85(18) . . . . ?
C005 C006 C00D C00I 89.47(15) . . . . ?
C005 C006 C00G C00E -0.70(18) . . . . ?
C005 C006 C00G C00F 175.78(11) . . . . ?
C005 C00A C00B C00E -0.5(2) . . . . ?
C006 C005 C00A C00B 0.5(2) . . . . ?
C006 C00D C00H C004 -95.66(14) . . . . ?
C006 C00D C00H C00M 91.79(14) . . . . ?
C006 C00D C00I C00O -64.87(13) . . . . ?
C007 C008 C00K C004 -40.12(15) . . . . ?
C007 C00D C00H C004 20.51(16) . . . . ?
C007 C00D C00H C00M -152.04(11) . . . . ?
C007 C00D C00I C00O -173.64(10) . . . . ?
C007 C00F C00G C006 -18.84(13) . . . . ?
C007 C00F C00G C00E 157.36(12) . . . . ?
C008 C007 C00D C006 78.36(10) . . . . ?
C008 C007 C00D C00H -47.09(12) . . . . ?
C008 C007 C00D C00I -168.61(9) . . . . ?
C008 C007 C00F C00G -80.97(12) . . . . ?
C009 C007 C008 C00J 57.62(14) . . . . ?
C009 C007 C008 C00K -66.94(14) . . . . ?
C009 C007 C00D C006 -158.09(10) . . . . ?
C009 C007 C00D C00H 76.46(12) . . . . ?
C009 C007 C00D C00I -45.06(13) . . . . ?
C009 C007 C00F C00G 155.22(11) . . . . ?
C00A C005 C006 C00D -178.99(12) . . . . ?
C00A C005 C006 C00G 0.13(18) . . . . ?
C00A C00B C00E O001 -178.97(13) . . . . ?
C00A C00B C00E C00G -0.06(19) . . . . ?
C00B C00E C00G C006 0.66(18) . . . . ?
C00B C00E C00G C00F -175.19(12) . . . . ?
C00C O001 C00E C00B 10.50(19) . . . . ?
C00C O001 C00E C00G -168.44(11) . . . . ?
C00D C006 C00G C00E 178.59(11) . . . . ?
C00D C006 C00G C00F -4.93(14) . . . . ?
C00D C007 C008 C00J -178.03(10) . . . . ?
C00D C007 C008 C00K 57.40(12) . . . . ?
C00D C007 C00F C00G 33.74(12) . . . . ?
C00D C00H C00M C00L 99.46(14) . . . . ?
C00D C00H C00M C00N -15.50(17) . . . . ?
C00D C00H C00M C00Q -140.78(13) . . . . ?
C00D C00I C00O C00N -48.86(16) . . . . ?
C00F C007 C008 C00J -67.59(13) . . . . ?
C00F C007 C008 C00K 167.85(10) . . . . ?
C00F C007 C00D C006 -35.94(11) . . . . ?
C00F C007 C00D C00H -161.39(10) . . . . ?
C00F C007 C00D C00I 77.09(11) . . . . ?
C00G C006 C00D C007 25.96(12) . . . . ?
C00G C006 C00D C00H 148.95(11) . . . . ?
C00G C006 C00D C00I -89.72(12) . . . . ?
C00H C004 C00K C008 11.71(19) . . . . ?
C00H C00D C00I C00O 61.82(13) . . . . ?
C00H C00M C00N O003 -155.31(14) . . . . ?
C00H C00M C00N C00O 30.80(18) . . . . ?
C00I C00D C00H C004 143.48(12) . . . . ?
C00I C00D C00H C00M -29.07(15) . . . . ?
C00J C008 C00K C004 -167.75(11) . . . . ?
C00K C004 C00H C00D -1.8(2) . . . . ?
C00K C004 C00H C00M 170.84(12) . . . . ?
C00L C00M C00N O003 86.46(19) . . . . ?
C00L C00M C00N C00O -87.43(15) . . . . ?
C00M C00N C00O C00I 1.04(19) . . . . ?
C00P O002 C005 C006 -179.96(12) . . . . ?
C00P O002 C005 C00A 0.23(19) . . . . ?
C00Q C00M C00N O003 -28.6(2) . . . . ?
C00Q C00M C00N C00O 157.51(13) . . . . ?
